data_2106277
loop_
_publ_author_name
'Chabot, B.'
'Engel, N.'
'Parthe, E.'

_publ_section_title
;
 Trirhodium scandium heptasilicide and triiridium scandium heptasilicide
 with a new rhomboedral structure type
;
_journal_name_full 'Acta Crystallographica B (24,1968-38,1982)'
_journal_page_first 671
_journal_page_last 673
_journal_volume 37
_journal_year 1981
_chemical_formula_sum 'Ir3 Sc Si7'
_space_group_IT_number 167
_symmetry_space_group_name_Hall '-R 3 2"c'
_symmetry_space_group_name_H-M 'R -3 c :H'
_cell_angle_alpha 90
_cell_angle_beta 90
_cell_angle_gamma 120
_cell_formula_units_Z 6
_cell_length_a 7.501
_cell_length_b 7.501
_cell_length_c 19.909
_cell_volume 970.104
_citation_journal_id_ASTM ACBCAR
_cod_data_source_file Chabot_ACBCAR_1981_1326.cif
_cod_data_source_block Ir3Sc1Si7
_cod_original_cell_volume 970.1042
_cod_original_formula_sum 'Ir3 Sc1 Si7'
_cod_database_code 2106277

loop_
_symmetry_equiv_pos_as_xyz
x,y,z
-y,x-y,z
-x+y,-x,z
y,x,-z+1/2
-x,-x+y,-z+1/2
x-y,-y,-z+1/2
-x,-y,-z
y,-x+y,-z
x-y,x,-z
-y,-x,z-1/2
x,x-y,z-1/2
-x+y,y,z-1/2
x+2/3,y+1/3,z+1/3
-y+2/3,x-y+1/3,z+1/3
-x+y+2/3,-x+1/3,z+1/3
y+2/3,x+1/3,-z+5/6
-x+2/3,-x+y+1/3,-z+5/6
x-y+2/3,-y+1/3,-z+5/6
-x+2/3,-y+1/3,-z+1/3
y+2/3,-x+y+1/3,-z+1/3
x-y+2/3,x+1/3,-z+1/3
-y+2/3,-x+1/3,z-1/6
x+2/3,x-y+1/3,z-1/6
-x+y+2/3,y+1/3,z-1/6
x+1/3,y+2/3,z+2/3
-y+1/3,x-y+2/3,z+2/3
-x+y+1/3,-x+2/3,z+2/3
y+1/3,x+2/3,-z+7/6
-x+1/3,-x+y+2/3,-z+7/6
x-y+1/3,-y+2/3,-z+7/6
-x+1/3,-y+2/3,-z+2/3
y+1/3,-x+y+2/3,-z+2/3
x-y+1/3,x+2/3,-z+2/3
-y+1/3,-x+2/3,z+1/6
x+1/3,x-y+2/3,z+1/6
-x+y+1/3,y+2/3,z+1/6

loop_
_atom_site_label
_atom_site_type_symbol
_atom_site_fract_x
_atom_site_fract_y
_atom_site_fract_z
_atom_site_occupancy
_atom_site_U_iso_or_equiv
Ir1 Ir 0.3234 0 0.25 1 0.0
Si2 Si 0 0 0.25 1 0.0
Sc1 Sc 0 0 0 1 0.0
Si1 Si 0.539 0.68 0.029 1 0.0
